data_2006363
loop_
_publ_author_name
'Borrmann, Horst'
'Pirani, Ayaaz M.'
'Schrobilgen, Gary J.'

_publ_contact_author
;
    Prof. Gary J. Schrobilgen
    Department of Chemistry
    McMaster University
    Hamilton, Ontario
    L8S 4M1
;
_publ_section_title
;
 (K^+^)~2~(18-crown-6-K^+^)~2~[Sn~2~Se~6~]^4{-^}.4en: an
 [Sn~2~Se~6~]^4{-^} Anion with a Short Sn
;
_journal_issue 8
_journal_name_full 'Acta Crystallographica Section C'
_journal_page_first 1004
_journal_page_last 1006
_journal_paper_doi 10.1107/S0108270197004939
_journal_volume 53
_journal_year 1997
_chemical_formula_iupac '[K]2 [K(C12 H24 O6)]2 [Sn2 Se6] , 4C2 H8 N2'
_chemical_formula_sum 'C32 H80 K4 N8 O12 Se6 Sn2'
_chemical_formula_weight 1636.58
_chemical_name_systematic
;
 dipotassium(+) bis[1,4,7,10,13,16-hexaoxacyclooctadecane-
 potassium(+)] hexaselenodistannate (4-) tetraethylenediamine
;
_space_group_IT_number 14
_symmetry_cell_setting monoclinic
_symmetry_space_group_name_Hall '-P 2ybc'
_symmetry_space_group_name_H-M 'P 1 21/c 1'
_audit_creation_method SHELXL
_cell_angle_alpha 90.00
_cell_angle_beta 108.600(10)
_cell_angle_gamma 90.00
_cell_formula_units_Z 2
_cell_length_a 15.634(2)
_cell_length_b 8.4790(10)
_cell_length_c 23.404(3)
_cell_measurement_reflns_used 1775
_cell_measurement_temperature 150(2)
_cell_measurement_theta_max 29
_cell_measurement_theta_min 3
_cell_volume 2940.4(7)
_computing_cell_refinement 'IPDS Package'
_computing_data_collection 'IPDS Package (Stoe & Cie, 1995)'
_computing_data_reduction 'IPDS Package'
_computing_molecular_graphics SHELXTL-Plus
_computing_publication_material SHELXTL-Plus
_computing_structure_refinement SHELXTL-Plus
_computing_structure_solution 'SHELXTL-Plus (Sheldrick, 1995)'
_diffrn_ambient_temperature 150(2)
_diffrn_measurement_device
;
  STOE Imaging Plate Diffractometer System (IPDS)
;
_diffrn_measurement_method oscillation
_diffrn_radiation_monochromator graphite
_diffrn_radiation_source 'fine-focus sealed tube'
_diffrn_radiation_type MoK\a
_diffrn_radiation_wavelength 0.71073
_diffrn_reflns_av_R_equivalents 0.0703
_diffrn_reflns_av_sigmaI/netI 0.0423
_diffrn_reflns_limit_h_max 21
_diffrn_reflns_limit_h_min -22
_diffrn_reflns_limit_k_max 11
_diffrn_reflns_limit_k_min -11
_diffrn_reflns_limit_l_max 33
_diffrn_reflns_limit_l_min -32
_diffrn_reflns_number 27121
_diffrn_reflns_theta_max 29.00
_diffrn_reflns_theta_min 2.57
_diffrn_standards_decay_% 0
_diffrn_standards_number 'not applicable'
_exptl_absorpt_coefficient_mu 4.900
_exptl_absorpt_correction_T_max 0.64609
_exptl_absorpt_correction_T_min 0.43306
_exptl_absorpt_correction_type 'redundant reflections (Borrmann, 1997)'
_exptl_crystal_colour yellow
_exptl_crystal_density_diffrn 1.848
_exptl_crystal_density_meas ?
_exptl_crystal_description platelet
_exptl_crystal_F_000 1608
_exptl_crystal_size_max 0.35
_exptl_crystal_size_mid 0.32
_exptl_crystal_size_min 0.12
_refine_diff_density_max 1.513
_refine_diff_density_min -0.961
_refine_ls_extinction_method none
_refine_ls_goodness_of_fit_all 1.033
_refine_ls_goodness_of_fit_obs 1.054
_refine_ls_hydrogen_treatment refall
_refine_ls_matrix_type full
_refine_ls_number_parameters 449
_refine_ls_number_reflns 7733
_refine_ls_number_restraints 0
_refine_ls_restrained_S_all 1.044
_refine_ls_restrained_S_obs 1.054
_refine_ls_R_factor_all 0.0365
_refine_ls_R_factor_obs .0298
_refine_ls_shift/esd_max 0.002
_refine_ls_shift/esd_mean 0.000
_refine_ls_structure_factor_coef Fsqd
_refine_ls_weighting_details 'w = 1/[\s^2^(F~o~^2^)+(0.0480P)^2^+0.4810P] where P=(F~o~^2^+2F~c~^2^)/3'
_refine_ls_weighting_scheme calc
_refine_ls_wR_factor_all 0.0800
_refine_ls_wR_factor_obs .0753
_reflns_number_observed 6842
_reflns_number_total 7794
_reflns_observed_criterion >2\s(I)
_cod_data_source_file br1163.cif
_cod_data_source_block ap9abs
_cod_depositor_comments
;
The following automatic conversions were performed:

'_exptl_crystal_density_meas' value 'not measured' was changed to '?'
- the value is perceived as not measured.

Automatic conversion script
Id: cif_fix_values 3008 2015-01-20 13:52:24Z robertas 

The following automatic conversions were performed:

'_refine_ls_weighting_scheme' value 'calc w =
1/[\s^2^(F~o~^2^)+(0.0480P)^2^+0.4810P] where P=(F~o~^2^+2F~c~^2^)/3'
was changed to 'calc'. New tag '_refine_ls_weighting_details' was
created. The value of the new tag was set to 'w =
1/[\s^2^(F~o~^2^)+(0.0480P)^2^+0.4810P] where
P=(F~o~^2^+2F~c~^2^)/3'.

Automatic conversion script
Id: cif_fix_values 3143 2015-03-26 13:38:13Z robertas 
;
_cod_original_cell_volume 2940.4(6)
_cod_original_sg_symbol_H-M 'P 21/c'
_cod_database_code 2006363

loop_
_symmetry_equiv_pos_as_xyz
'x, y, z'
'-x, y+1/2, -z+1/2'
'-x, -y, -z'
'x, -y-1/2, z-1/2'

loop_
_atom_site_aniso_label
_atom_site_aniso_U_11
_atom_site_aniso_U_22
_atom_site_aniso_U_33
_atom_site_aniso_U_12
_atom_site_aniso_U_13
_atom_site_aniso_U_23
Sn1 .00997(8) .01565(9) .01552(8) -.00135(5) .00238(6) .00096(6)
Se1 .01876(12) .01777(12) .01963(12) -.00353(9) .00494(9) -.00238(9)
Se2 .01728(12) .02091(14) .02592(13) .00251(9) .00968(10) .00097(10)
Se3 .01286(11) .02172(13) .01715(11) -.00184(9) .00029(9) .00625(9)
K1 .0191(2) .0212(3) .0211(2) -.0013(2) .0062(2) -.0008(2)
O100 .0191(9) .0189(9) .0264(9) .0022(7) .0054(7) .0012(7)
C101 .0285(13) .0226(13) .0188(11) .0067(11) .0093(10) .0003(10)
C102 .0344(14) .0184(12) .0137(11) .0008(11) .0047(10) -.0010(9)
O103 .0230(9) .0219(9) .0153(8) -.0034(8) .0024(7) -.0033(7)
C104 .0210(12) .0193(12) .0236(13) -.0023(10) -.0013(10) -.0041(10)
C105 .0229(13) .0176(12) .0267(13) -.0019(10) .0022(11) .0017(10)
O106 .0288(10) .0187(9) .0202(9) -.0023(8) .0093(8) .0022(7)
C107 .0277(13) .0272(14) .0208(12) -.0084(11) .0101(11) .0048(11)
C108 .0192(11) .0287(14) .0226(12) -.0014(10) .0094(10) .0026(11)
O109 .0187(8) .0196(9) .0257(9) -.0010(7) .0093(7) -.0039(7)
C110 .0211(12) .0235(13) .0174(11) .0055(10) .0053(9) -.0013(10)
C111 .0242(12) .0182(12) .0160(11) .0026(10) .0035(9) -.0009(9)
O112 .0203(9) .0205(9) .0185(8) -.0035(7) .0043(7) -.0029(7)
C113 .0214(12) .0168(12) .0236(12) -.0042(9) .0013(10) -.0015(10)
C114 .0236(12) .0152(11) .0281(13) -.0027(10) .0072(11) .0041(10)
O115 .0223(9) .0175(9) .0212(9) -.0018(7) .0094(7) .0025(7)
C116 .0205(12) .0263(13) .0171(11) -.0043(10) .0063(10) .0033(10)
C117 .0178(11) .0304(14) .0203(12) .0011(10) .0063(10) .0028(11)
K2 .0265(3) .0305(3) .0359(3) .0026(2) .0148(3) -.0003(3)
N200 .044(2) .043(2) .046(2) .0022(14) .0216(15) -.0007(14)
C201 .045(2) .033(2) .036(2) .0015(15) .0187(15) -.0060(14)
C202 .088(3) .037(2) .037(2) -.011(2) .028(2) -.004(2)
N203 .069(3) .038(2) .043(2) -.002(2) .012(2) -.0005(15)
N300 .0249(12) .0301(13) .0217(11) .0003(10) .0031(10) .0002(10)
C301 .0305(14) .0284(14) .0204(12) -.0044(11) .0113(11) -.0039(11)
C302 .0247(13) .0204(12) .0249(13) -.0054(10) .0095(11) -.0004(10)
N303 .0211(11) .0263(13) .0234(11) -.0025(9) .0086(9) -.0003(10)

loop_
_atom_site_label
_atom_site_fract_x
_atom_site_fract_y
_atom_site_fract_z
_atom_site_U_iso_or_equiv
_atom_site_thermal_displace_type
_atom_site_calc_flag
_atom_site_refinement_flags
_atom_site_occupancy
_atom_site_disorder_group
_atom_site_type_symbol
Sn1 .606520(10) .58420(2) .013180(10) .01411(5) Uani d . 1 . Sn
Se1 .65022(2) .83161(3) .070530(10) .01900(6) Uani d . 1 . Se
Se2 .71568(2) .46461(3) -.029960(10) .02071(7) Uani d . 1 . Se
Se3 .54618(2) .37177(3) .070340(10) .01831(6) Uani d . 1 . Se
K1 .13731(4) .39529(7) .87592(3) .02054(11) Uani d . 1 . K
O100 .19839(13) .3607(2) .76530(9) .0219(4) Uani d . 1 . O
C101 .2047(2) .1959(3) .75598(12) .0229(5) Uani d . 1 . C
C102 .1113(2) .1279(3) .73961(12) .0229(5) Uani d . 1 . C
O103 .08111(13) .1379(2) .79075(8) .0210(4) Uani d . 1 . O
C104 -.0055(2) .0658(3) .77889(13) .0233(5) Uani d . 1 . C
C105 -.0338(2) .0814(3) .83407(13) .0237(5) Uani d . 1 . C
O106 -.04926(14) .2439(2) .84316(8) .0222(4) Uani d . 1 . O
C107 -.0774(2) .2616(4) .89500(12) .0246(5) Uani d . 1 . C
C108 -.0908(2) .4340(4) .90463(13) .0229(5) Uani d . 1 . C
O109 -.00634(12) .5127(2) .91642(8) .0208(4) Uani d . 1 . O
C110 -.0155(2) .6757(3) .92783(12) .0208(5) Uani d . 1 . C
C111 .0738(2) .7552(3) .93891(11) .0201(5) Uani d . 1 . C
O112 .10014(12) .7433(2) .88589(8) .0202(4) Uani d . 1 . O
C113 .1852(2) .8219(3) .89532(12) .0220(5) Uani d . 1 . C
C114 .2148(2) .7981(3) .84116(13) .0225(5) Uani d . 1 . C
O115 .23026(13) .6344(2) .83415(8) .0197(4) Uani d . 1 . O
C116 .2695(2) .6097(3) .78805(12) .0212(5) Uani d . 1 . C
C117 .2843(2) .4366(4) .78273(12) .0228(5) Uani d . 1 . C
H10A .231(2) .182(4) .7254(16) .026(9) Uiso d . 1 . H
H10B .244(2) .141(4) .7906(16) .025(9) Uiso d . 1 . H
H10C .070(3) .183(5) .7042(17) .033(10) Uiso d . 1 . H
H10D .107(2) .023(4) .7270(16) .025(9) Uiso d . 1 . H
H10E -.004(2) -.051(4) .7670(15) .017(8) Uiso d . 1 . H
H10F -.046(3) .106(5) .7455(19) .040(11) Uiso d . 1 . H
H10G .015(2) .052(4) .8693(16) .024(8) Uiso d . 1 . H
H10H -.089(2) .010(4) .8292(16) .028(9) Uiso d . 1 . H
H10I -.134(2) .210(4) .8875(15) .019(8) Uiso d . 1 . H
H10J -.031(2) .210(4) .9296(16) .025(8) Uiso d . 1 . H
H10K -.134(2) .474(4) .8694(15) .016(7) Uiso d . 1 . H
H10L -.114(3) .439(5) .9407(19) .045(12) Uiso d . 1 . H
H11A -.034(2) .683(4) .9643(14) .016(7) Uiso d . 1 . H
H11B -.060(2) .726(4) .8924(14) .014(7) Uiso d . 1 . H
H11C .120(3) .707(5) .9722(17) .034(10) Uiso d . 1 . H
H11D .072(2) .864(4) .9493(14) .015(7) Uiso d . 1 . H
H11E .227(3) .774(5) .9321(17) .034(10) Uiso d . 1 . H
H11F .179(3) .939(4) .9048(16) .028(9) Uiso d . 1 . H
H11G .273(2) .852(4) .8478(14) .017(7) Uiso d . 1 . H
H11H .171(2) .838(4) .8053(15) .021(8) Uiso d . 1 . H
H11I .327(2) .666(4) .8006(14) .014(7) Uiso d . 1 . H
H11J .230(2) .655(4) .7506(15) .019(8) Uiso d . 1 . H
H11K .313(2) .417(4) .7525(15) .020(8) Uiso d . 1 . H
H11L .324(2) .388(4) .8196(15) .019(8) Uiso d . 1 . H
K2 .42176(4) .87940(8) .04533(3) .02983(14) Uani d . 1 . K
N200 .4760(2) .7390(4) .1640(2) .0424(7) Uani d . 1 . N
C201 .4044(3) .7139(4) .1911(2) .0366(7) Uani d . 1 . C
C202 .4134(4) .5663(5) .2296(2) .0521(11) Uani d . 1 . C
N203 .4119(3) .4171(4) .1969(2) .0512(9) Uani d . 1 . N
H20A .475(3) .645(6) .140(2) .056(14) Uiso d . 1 . H
H20B .535(4) .750(7) .198(3) .084(18) Uiso d . 1 . H
H20C .404(3) .812(5) .2158(17) .030(9) Uiso d . 1 . H
H20D .344(3) .716(6) .162(2) .052(13) Uiso d . 1 . H
H20E .365(3) .569(5) .243(2) .044(12) Uiso d . 1 . H
H20F .469(3) .571(6) .269(2) .058(14) Uiso d . 1 . H
H20G .466(4) .403(7) .186(3) .08(2) Uiso d . 1 . H
H20H .368(4) .434(7) .162(3) .083(19) Uiso d . 1 . H
N300 .3386(2) .1102(3) .10056(12) .0266(5) Uani d . 1 . N
C301 .2480(2) .1039(4) .10580(13) .0257(6) Uani d . 1 . C
C302 .1790(2) .0548(3) .04667(13) .0230(5) Uani d . 1 . C
N303 .1697(2) .1618(3) -.00462(11) .0232(5) Uani d . 1 . N
H30G .215(3) .147(5) -.0213(17) .030(9) Uiso d . 1 . H
H30H .174(3) .253(5) .0077(17) .032(10) Uiso d . 1 . H
H30A .345(3) .180(6) .076(2) .061(15) Uiso d . 1 . H
H30B .373(4) .131(6) .129(3) .066(17) Uiso d . 1 . H
H30C .235(2) .203(4) .1204(14) .016(7) Uiso d . 1 . H
H30D .247(2) .025(4) .1385(16) .025(9) Uiso d . 1 . H
H30E .120(3) .042(4) .0502(16) .027(9) Uiso d . 1 . H
H30F .197(3) -.047(5) .0356(16) .028(9) Uiso d . 1 . H

loop_
_atom_type_symbol
_atom_type_description
_atom_type_scat_dispersion_real
_atom_type_scat_dispersion_imag
_atom_type_scat_source
C C 0.0033 0.0016 'International Tables Vol C Tables 4.2.6.8 and 6.1.1.4'
H H 0.0000 0.0000 'International Tables Vol C Tables 4.2.6.8 and 6.1.1.4'
N N 0.0061 0.0033 'International Tables Vol C Tables 4.2.6.8 and 6.1.1.4'
O O 0.0106 0.0060 'International Tables Vol C Tables 4.2.6.8 and 6.1.1.4'
K K 0.2009 0.2494 'International Tables Vol C Tables 4.2.6.8 and 6.1.1.4'
Se Se -0.0929 2.2259 'International Tables Vol C Tables 4.2.6.8 and 6.1.1.4'
Sn Sn -0.6537 1.4246 'International Tables Vol C Tables 4.2.6.8 and 6.1.1.4'

loop_
_geom_angle_atom_site_label_1
_geom_angle_atom_site_label_2
_geom_angle_atom_site_label_3
_geom_angle_site_symmetry_1
_geom_angle_site_symmetry_3
_geom_angle
_geom_angle_publ_flag
Sn1 Se3 Sn1 3_665 . 84.823(12) yes
Se1 Sn1 Se3 . . 113.149(13) yes
Se1 Sn1 Se3 . 3_665 108.506(12) yes
Se2 Sn1 Se1 . . 117.748(12) yes
Se2 Sn1 Se3 . . 109.831(13) yes
Se2 Sn1 Se3 . 3_665 110.065(14) yes
Se3 Sn1 Se3 3_665 . 95.176(12) yes
Se2 Sn1 K1 . 3_666 66.705(14) no
Se1 Sn1 K1 . 3_666 64.284(12) no
Se3 Sn1 K1 3_665 3_666 166.184(12) no
Se3 Sn1 K1 . 3_666 98.532(14) no
Se2 Sn1 K2 . . 162.753(13) no
Se1 Sn1 K2 . . 57.729(14) no
Se3 Sn1 K2 3_665 . 60.808(14) no
Se3 Sn1 K2 . . 86.296(15) no
K1 Sn1 K2 3_666 . 118.27(2) no
Se2 Sn1 K2 . 3_665 59.203(12) no
Se1 Sn1 K2 . 3_665 165.798(13) no
Se3 Sn1 K2 3_665 3_665 84.923(13) no
Se3 Sn1 K2 . 3_665 59.550(13) no
K1 Sn1 K2 3_666 3_665 103.523(14) no
K2 Sn1 K2 . 3_665 129.641(11) no
Sn1 Se1 K2 . . 85.121(15) no
Sn1 Se1 K2 . 3_675 101.86(2) no
K2 Se1 K2 . 3_675 74.38(2) no
Sn1 Se1 K1 . 3_666 78.739(15) no
K2 Se1 K1 . 3_666 152.63(2) no
K2 Se1 K1 3_675 3_666 130.41(2) no
Sn1 Se2 K2 . 3_665 84.505(15) no
Sn1 Se2 K1 . 3_666 76.73(2) no
K2 Se2 K1 3_665 3_666 120.92(2) no
Sn1 Se3 Sn1 3_665 . 84.824(12) no
Sn1 Se3 K2 3_665 3_665 80.41(2) no
Sn1 Se3 K2 . 3_665 82.08(2) no
O115 K1 O109 . . 113.85(6) no
O115 K1 O103 . . 112.13(6) no
O109 K1 O103 . . 112.95(6) no
O115 K1 O112 . . 57.58(5) no
O109 K1 O112 . . 56.57(5) no
O103 K1 O112 . . 139.73(5) no
O115 K1 O100 . . 56.16(5) no
O109 K1 O100 . . 143.32(6) no
O103 K1 O100 . . 56.71(5) no
O112 K1 O100 . . 106.19(5) no
O115 K1 O106 . . 139.97(6) no
O109 K1 O106 . . 56.29(5) no
O103 K1 O106 . . 56.94(5) no
O112 K1 O106 . . 103.74(5) no
O100 K1 O106 . . 106.23(5) no
O115 K1 N303 . 1_556 139.03(6) no
O109 K1 N303 . 1_556 81.66(6) no
O103 K1 N303 . 1_556 93.52(6) no
O112 K1 N303 . 1_556 119.72(6) no
O100 K1 N303 . 1_556 130.65(6) no
O106 K1 N303 . 1_556 80.68(6) no
O115 K1 Se1 . 3_666 89.15(4) no
O109 K1 Se1 . 3_666 141.23(4) no
O103 K1 Se1 . 3_666 83.32(4) no
O112 K1 Se1 . 3_666 130.89(4) no
O100 K1 Se1 . 3_666 75.32(4) no
O106 K1 Se1 . 3_666 123.36(4) no
N303 K1 Se1 1_556 3_666 61.71(5) no
O115 K1 Se2 . 3_666 83.24(4) no
O109 K1 Se2 . 3_666 83.03(4) no
O103 K1 Se2 . 3_666 148.03(4) no
O112 K1 Se2 . 3_666 72.24(4) no
O100 K1 Se2 . 3_666 125.34(4) no
O106 K1 Se2 . 3_666 127.66(4) no
N303 K1 Se2 1_556 3_666 60.32(5) no
Se1 K1 Se2 3_666 3_666 68.545(14) no
O115 K1 Sn1 . 3_666 71.22(4) no
O109 K1 Sn1 . 3_666 119.56(4) no
O103 K1 Sn1 . 3_666 119.84(4) no
O112 K1 Sn1 . 3_666 94.83(4) no
O100 K1 Sn1 . 3_666 92.01(4) no
O106 K1 Sn1 . 3_666 148.81(4) no
N303 K1 Sn1 1_556 3_666 68.31(4) no
Se1 K1 Sn1 3_666 3_666 36.976(9) no
Se2 K1 Sn1 3_666 3_666 36.565(9) no
C101 O100 C117 . . 112.5(2) no
C101 O100 K1 . . 106.28(15) no
C117 O100 K1 . . 103.61(15) no
O100 C101 C102 . . 107.9(2) no
O103 C102 C101 . . 108.6(2) no
C102 O103 C104 . . 111.0(2) no
C102 O103 K1 . . 121.0(2) no
C104 O103 K1 . . 121.1(2) no
O103 C104 C105 . . 108.5(2) no
O106 C105 C104 . . 108.9(2) no
C107 O106 C105 . . 110.0(2) no
C107 O106 K1 . . 105.8(2) no
C105 O106 K1 . . 104.5(2) no
O106 C107 C108 . . 109.0(2) no
O109 C108 C107 . . 108.6(2) no
C110 O109 C108 . . 110.4(2) no
C110 O109 K1 . . 122.22(15) no
C108 O109 K1 . . 123.1(2) no
O109 C110 C111 . . 109.0(2) no
O112 C111 C110 . . 109.2(2) no
C111 O112 C113 . . 110.0(2) no
C111 O112 K1 . . 104.55(15) no
C113 O112 K1 . . 105.79(15) no
O112 C113 C114 . . 109.1(2) no
O115 C114 C113 . . 109.8(2) no
C116 O115 C114 . . 111.2(2) no
C116 O115 K1 . . 123.3(2) no
C114 O115 K1 . . 122.0(2) no
O115 C116 C117 . . 108.9(2) no
O100 C117 C116 . . 108.0(2) no
N300 K2 N200 1_565 . 83.35(9) no
N300 K2 Se1 1_565 . 126.48(6) no
N200 K2 Se1 . . 79.47(7) no
N300 K2 Se1 1_565 3_675 78.21(6) no
N200 K2 Se1 . 3_675 160.08(7) no
Se1 K2 Se1 . 3_675 105.62(2) no
N300 K2 Se2 1_565 3_665 104.91(6) no
N200 K2 Se2 . 3_665 75.11(8) no
Se1 K2 Se2 . 3_665 118.52(2) no
Se1 K2 Se2 3_675 3_665 116.83(2) no
N300 K2 Se3 1_565 3_665 158.68(6) no
N200 K2 Se3 . 3_665 114.23(7) no
Se1 K2 Se3 . 3_665 71.02(2) no
Se1 K2 Se3 3_675 3_665 85.44(2) no
Se2 K2 Se3 3_665 3_665 70.43(2) no
N300 K2 Sn1 1_565 . 162.06(6) no
N200 K2 Sn1 . . 85.21(7) no
Se1 K2 Sn1 . . 37.150(9) no
Se1 K2 Sn1 3_675 . 110.68(2) no
Se2 K2 Sn1 3_665 . 85.34(2) no
Se3 K2 Sn1 3_665 . 38.784(10) no
N300 K2 Sn1 1_565 3_665 141.19(6) no
N200 K2 Sn1 . 3_665 83.94(7) no
Se1 K2 Sn1 . 3_665 86.60(2) no
Se1 K2 Sn1 3_675 3_665 115.29(2) no
Se2 K2 Sn1 3_665 3_665 36.293(9) no
Se3 K2 Sn1 3_665 3_665 38.365(9) no
Sn1 K2 Sn1 . 3_665 50.359(11) no
N300 K2 K2 1_565 3_675 108.22(6) no
N200 K2 K2 . 3_675 129.83(8) no
Se1 K2 K2 . 3_675 53.96(2) no
Se1 K2 K2 3_675 3_675 51.66(2) no
Se2 K2 K2 3_665 3_675 140.17(3) no
Se3 K2 K2 3_665 3_675 70.63(2) no
Sn1 K2 K2 . 3_675 69.35(2) no
Sn1 K2 K2 3_665 3_675 108.07(2) no
C201 N200 K2 . . 116.4(2) no
N200 C201 C202 . . 115.8(4) no
N203 C202 C201 . . 114.6(3) no
C301 N300 K2 . 1_545 127.0(2) no
N300 C301 C302 . . 111.1(2) no
N303 C302 C301 . . 115.5(2) no
C302 N303 K1 . 1_554 176.8(2) no

loop_
_geom_bond_atom_site_label_1
_geom_bond_atom_site_label_2
_geom_bond_site_symmetry_2
_geom_bond_distance
_geom_bond_publ_flag
Sn1 Sn1 3_665 3.4930(9) yes
Sn1 Se1 . 2.4665(4) yes
Sn1 Se2 . 2.4616(4) yes
Sn1 Se3 . 2.5941(4) yes
Sn1 Se3 3_665 2.5852(5) yes
Sn1 K1 3_666 4.0218(8) yes
Sn1 K2 . 4.0695(8) yes
Sn1 K2 3_665 4.1397(8) yes
Se1 K1 3_666 3.6946(7) yes
Se1 K2 . 3.4534(8) yes
Se1 K2 3_675 3.5604(8) yes
Se2 K1 3_666 3.7952(8) yes
Se2 K2 3_665 3.5723(8) yes
Se3 K2 3_665 3.6030(8) yes
K1 O100 . 3.046(2) yes
K1 O103 . 2.897(2) yes
K1 O106 . 3.052(2) yes
K1 O109 . 2.879(2) yes
K1 O112 . 3.030(2) yes
K1 O115 . 2.843(2) yes
K1 N303 1_556 3.330(3) yes
K1 Se1 3_666 3.6946(7) no
K1 Se2 3_666 3.7953(8) no
K1 Sn1 3_666 4.0218(8) no
O100 C101 . 1.423(3) no
O100 C117 . 1.427(3) no
C101 C102 . 1.501(4) no
C102 O103 . 1.422(3) no
O103 C104 . 1.429(3) no
C104 C105 . 1.499(4) no
C105 O106 . 1.426(3) no
O106 C107 . 1.425(3) no
C107 C108 . 1.504(4) no
C108 O109 . 1.426(3) no
O109 C110 . 1.423(3) no
C110 C111 . 1.497(4) no
C111 O112 . 1.430(3) no
O112 C113 . 1.440(3) no
C113 C114 . 1.495(4) no
C114 O115 . 1.427(3) no
O115 C116 . 1.417(3) no
C116 C117 . 1.497(4) no
K2 N200 . 2.890(4) yes
K2 N300 1_565 2.874(3) yes
K2 Se1 3_675 3.5603(8) no
K2 Se2 3_665 3.5723(8) no
K2 Se3 3_665 3.6030(8) no
K2 Sn1 3_665 4.1396(8) no
K2 K2 3_675 4.2403(14) yes
N200 C201 . 1.467(5) no
C201 C202 . 1.522(6) no
C202 N203 . 1.475(5) no
N300 C301 . 1.462(4) no
N300 K2 1_545 2.874(3) no
C301 C302 . 1.516(4) no
C302 N303 . 1.474(4) no
N303 K1 1_554 3.330(3) no
